data_4313965
loop_
_publ_author_name
'Yonghong Wan'
'Liping Zhang'
'Linpei Jin'
'Song Gao'
'Shaozhe Lu'

_publ_section_title
;
 High-Dimensional Architectures from the Self-Assembly of Lanthanide Ions
 with Benzenedicarboxylates and 1,10-Phenanthroline
;
_journal_name_full 'Inorganic Chemistry'
_journal_page_first 4985
_journal_page_last 4994
_journal_paper_doi 10.1021/ic034258c
_journal_volume 42
_journal_year 2003
_chemical_formula_sum 'C30 H16 N O12 Yb2'
_chemical_formula_weight 928.52
_chemical_name_systematic
; 
 ? 
;
_space_group_IT_number 20
_symmetry_cell_setting orthorhombic
_symmetry_space_group_name_Hall 'C 2c 2'
_symmetry_space_group_name_H-M 'C 2 2 21'
_atom_sites_solution_hydrogens geom
_atom_sites_solution_primary direct
_atom_sites_solution_secondary difmap
_audit_creation_method SHELXL-97
_cell_angle_alpha 90.00
_cell_angle_beta 90.00
_cell_angle_gamma 90.00
_cell_formula_units_Z 8
_cell_length_a 8.174(2)
_cell_length_b 24.497(7)
_cell_length_c 29.161(8)
_cell_measurement_temperature 293(2)
_cell_volume 5839(3)
_computing_cell_refinement 'Bruker XSCANS'
_computing_data_collection 'Bruker XSCANS'
_computing_data_reduction 'Bruker SHELXTL'
_computing_molecular_graphics 'Bruker SHELXTL'
_computing_publication_material 'Bruker SHELXTL'
_computing_structure_refinement 'SHELXL-97 (Sheldrick, 1997)'
_computing_structure_solution 'SHELXS-97 (Sheldrick, 1990)'
_diffrn_ambient_temperature 293(2)
_diffrn_measured_fraction_theta_full 0.999
_diffrn_measured_fraction_theta_max 0.999
_diffrn_measurement_device_type 'Bruker P4'
_diffrn_measurement_method '\w scans'
_diffrn_radiation_monochromator graphite
_diffrn_radiation_source 'fine-focus sealed tube'
_diffrn_radiation_type MoK\a
_diffrn_radiation_wavelength 0.71073
_diffrn_reflns_av_R_equivalents 0.0518
_diffrn_reflns_av_sigmaI/netI 0.0680
_diffrn_reflns_limit_h_max 6
_diffrn_reflns_limit_h_min -9
_diffrn_reflns_limit_k_max 26
_diffrn_reflns_limit_k_min -27
_diffrn_reflns_limit_l_max 32
_diffrn_reflns_limit_l_min -32
_diffrn_reflns_number 10141
_diffrn_reflns_theta_full 23.31
_diffrn_reflns_theta_max 23.31
_diffrn_reflns_theta_min 1.40
_exptl_absorpt_coefficient_mu 6.435
_exptl_absorpt_correction_T_max 0.8821
_exptl_absorpt_correction_T_min 0.4453
_exptl_absorpt_correction_type multi-scan
_exptl_absorpt_process_details SADABS
_exptl_crystal_density_diffrn 2.112
_exptl_crystal_density_method 'not measured'
_exptl_crystal_F_000 3512
_exptl_crystal_size_max 0.15
_exptl_crystal_size_mid 0.05
_exptl_crystal_size_min 0.02
_refine_diff_density_max 0.846
_refine_diff_density_min -1.112
_refine_diff_density_rms 0.181
_refine_ls_abs_structure_details 'Flack H D (1983), Acta Cryst. A39, 876-881'
_refine_ls_abs_structure_Flack 0.00(2)
_refine_ls_extinction_method none
_refine_ls_goodness_of_fit_ref 1.065
_refine_ls_hydrogen_treatment mixed
_refine_ls_matrix_type full
_refine_ls_number_parameters 407
_refine_ls_number_reflns 4223
_refine_ls_number_restraints 258
_refine_ls_restrained_S_all 1.047
_refine_ls_R_factor_all 0.0492
_refine_ls_R_factor_gt 0.0357
_refine_ls_shift/su_max 0.001
_refine_ls_shift/su_mean 0.000
_refine_ls_structure_factor_coef Fsqd
_refine_ls_weighting_details 'calc w=1/[\s^2^(Fo^2^)+(0.0175P)^2^+71.7258P] where P=(Fo^2^+2Fc^2^)/3'
_refine_ls_weighting_scheme calc
_refine_ls_wR_factor_gt 0.0735
_refine_ls_wR_factor_ref 0.0856
_reflns_number_gt 3571
_reflns_number_total 4223
_reflns_threshold_expression >2sigma(I)
_cod_data_source_file ic034258csi20030310_091045_5.cif
_cod_data_source_block complex5
_cod_depositor_comments
;
The following automatic conversions were performed:

'_symmetry_cell_setting' value 'Orthorhombic' changed to
'orthorhombic' according to the built-in table from CIF Core
dictionary named 'cif_core.dic' version 2.4.1 from
2010-06-29.

'_exptl_absorpt_correction_type' value 'MULTI-SCAN'
changed to 'multi-scan' according to the built-in table from CIF Core
dictionary named 'cif_core.dic' version 2.4.1 from 2010-06-29.

Automatic conversion script
Id: cif_fix_values 1646 2011-03-28 12:23:43Z adriana 
;
_cod_original_formula_sum 'C30 H16 N1 O12 Yb2'
_cod_database_code 4313965

loop_
_symmetry_equiv_pos_as_xyz
'x, y, z'
'-x, -y, z+1/2'
'-x, y, -z+1/2'
'x, -y, -z'
'x+1/2, y+1/2, z'
'-x+1/2, -y+1/2, z+1/2'
'-x+1/2, y+1/2, -z+1/2'
'x+1/2, -y+1/2, -z'

loop_
_atom_site_label
_atom_site_type_symbol
_atom_site_fract_x
_atom_site_fract_y
_atom_site_fract_z
_atom_site_U_iso_or_equiv
_atom_site_adp_type
_atom_site_occupancy
_atom_site_symmetry_multiplicity
_atom_site_calc_flag
_atom_site_refinement_flags
_atom_site_disorder_assembly
_atom_site_disorder_group
Yb1 Yb 0.01664(6) 0.245605(18) 0.482176(16) 0.01446(14) Uani 1 1 d . . .
Yb2 Yb 0.5000 -0.02099(2) 0.2500 0.01314(18) Uani 1 2 d S . .
Yb3 Yb 0.0000 0.04540(2) 0.2500 0.01268(18) Uani 1 2 d S . .
O1 O 0.2989(12) 0.0038(4) 0.2994(3) 0.027(2) Uani 1 1 d U . .
O2 O 0.1338(12) 0.0718(4) 0.3154(3) 0.027(2) Uani 1 1 d U . .
O3 O 0.1685(11) 0.1764(3) 0.4584(3) 0.023(2) Uani 1 1 d U . .
O4 O 0.4151(10) 0.1767(3) 0.4912(3) 0.022(2) Uani 1 1 d U . .
O5 O 0.4045(11) 0.0563(4) 0.2127(3) 0.027(2) Uani 1 1 d U . .
O6 O 0.1729(12) 0.1036(4) 0.2172(3) 0.027(2) Uani 1 1 d U . .
O7 O 0.1513(11) 0.2293(4) 0.0764(3) 0.029(2) Uani 1 1 d U . .
O8 O 0.3850(10) 0.2655(3) 0.0520(3) 0.022(2) Uani 1 1 d U . .
O9 O 0.3445(11) -0.0531(3) 0.1912(3) 0.017(2) Uani 1 1 d U . .
O10 O 0.0968(11) -0.0187(4) 0.2029(3) 0.022(2) Uani 1 1 d U . .
O11 O 0.3740(12) -0.1968(4) 0.0705(3) 0.032(3) Uani 1 1 d U . .
O12 O 0.1993(11) -0.2006(3) 0.0152(3) 0.025(2) Uani 1 1 d U . .
N1 N 0.6447(13) -0.1097(4) 0.2261(4) 0.016(3) Uani 1 1 d U . .
C1 C 0.2489(18) 0.0409(5) 0.3264(5) 0.021(3) Uani 1 1 d U . .
C2 C 0.3253(16) 0.0490(5) 0.3728(5) 0.018(3) Uani 1 1 d U . .
C3 C 0.2735(17) 0.0925(5) 0.3997(5) 0.019(3) Uani 1 1 d U . .
H3A H 0.1846 0.1134 0.3903 0.022 Uiso 1 1 calc R . .
C4 C 0.3520(16) 0.1052(5) 0.4403(4) 0.016(3) Uani 1 1 d U . .
C5 C 0.476(2) 0.0721(5) 0.4550(4) 0.028(3) Uani 1 1 d U . .
H5A H 0.5303 0.0806 0.4820 0.033 Uiso 1 1 calc R . .
C6 C 0.523(2) 0.0255(5) 0.4301(5) 0.037(4) Uani 1 1 d U . .
H6A H 0.6031 0.0023 0.4415 0.045 Uiso 1 1 calc R . .
C7 C 0.4476(16) 0.0147(5) 0.3886(5) 0.026(3) Uani 1 1 d U . .
H7A H 0.4791 -0.0154 0.3714 0.031 Uiso 1 1 calc R . .
C8 C 0.3089(16) 0.1578(5) 0.4652(5) 0.017(3) Uani 1 1 d U . .
C9 C 0.3210(16) 0.0973(5) 0.2056(4) 0.014(3) Uani 1 1 d U . .
C10 C 0.3980(15) 0.1429(5) 0.1794(5) 0.013(3) Uani 1 1 d U . .
C11 C 0.5567(14) 0.1600(5) 0.1878(4) 0.015(3) Uani 1 1 d U . .
H11A H 0.6155 0.1422 0.2107 0.018 Uiso 1 1 calc R . .
C12 C 0.6333(16) 0.2018(5) 0.1643(5) 0.022(3) Uani 1 1 d U . .
H12A H 0.7380 0.2132 0.1723 0.026 Uiso 1 1 calc R . .
C13 C 0.5489(15) 0.2266(5) 0.1281(4) 0.024(3) Uani 1 1 d U . .
H13A H 0.5991 0.2535 0.1105 0.028 Uiso 1 1 calc R . .
C14 C 0.3907(15) 0.2107(5) 0.1186(4) 0.013(3) Uani 1 1 d U . .
C15 C 0.3121(15) 0.1700(5) 0.1439(4) 0.015(3) Uani 1 1 d U . .
H15A H 0.2041 0.1607 0.1374 0.018 Uiso 1 1 calc R . .
C16 C 0.3062(15) 0.2369(5) 0.0794(4) 0.019(3) Uani 1 1 d U . .
C17 C 0.2031(17) -0.0428(5) 0.1783(5) 0.018(3) Uani 1 1 d U . .
C18 C 0.1491(16) -0.0628(5) 0.1316(5) 0.019(3) Uani 1 1 d U . .
C19 C 0.023(2) -0.0378(5) 0.1089(5) 0.041(4) Uani 1 1 d U . .
H19A H -0.0281 -0.0078 0.1222 0.049 Uiso 1 1 calc R . .
C20 C -0.029(3) -0.0562(6) 0.0665(6) 0.051(5) Uani 1 1 d U . .
H20A H -0.1151 -0.0387 0.0515 0.062 Uiso 1 1 calc R . .
C21 C 0.048(2) -0.1018(6) 0.0463(6) 0.044(4) Uani 1 1 d U . .
H21A H 0.0186 -0.1138 0.0172 0.053 Uiso 1 1 calc R . .
C22 C 0.1712(16) -0.1284(5) 0.0715(5) 0.017(3) Uani 1 1 d U . .
C23 C 0.2218(16) -0.1078(5) 0.1130(5) 0.018(3) Uani 1 1 d U . .
H23A H 0.3068 -0.1248 0.1287 0.022 Uiso 1 1 calc R . .
C24 C 0.2537(16) -0.1768(5) 0.0509(5) 0.018(3) Uani 1 1 d U . .
C25 C 0.7930(19) -0.1102(6) 0.2054(5) 0.033(4) Uani 1 1 d U . .
H25A H 0.8386 -0.0770 0.1965 0.039 Uiso 1 1 calc R . .
C26 C 0.8797(19) -0.1574(6) 0.1968(6) 0.035(4) Uani 1 1 d U . .
H26A H 0.9806 -0.1563 0.1822 0.043 Uiso 1 1 calc R . .
C27 C 0.8134(18) -0.2060(6) 0.2104(5) 0.033(4) Uani 1 1 d U . .
H27A H 0.8734 -0.2379 0.2067 0.040 Uiso 1 1 calc R . .
C28 C 0.6558(17) -0.2086(5) 0.2299(5) 0.026(3) Uani 1 1 d U . .
C29 C 0.5802(15) -0.1583(4) 0.2385(4) 0.018(3) Uani 1 1 d U . .
C30 C 0.5756(14) -0.2588(5) 0.2412(5) 0.029(3) Uani 1 1 d U . .
H30A H 0.6292 -0.2918 0.2363 0.035 Uiso 1 1 calc R . .

loop_
_atom_site_aniso_label
_atom_site_aniso_U_11
_atom_site_aniso_U_22
_atom_site_aniso_U_33
_atom_site_aniso_U_23
_atom_site_aniso_U_13
_atom_site_aniso_U_12
Yb1 0.0155(3) 0.0150(2) 0.0129(3) -0.0018(2) 0.0010(3) -0.0008(3)
Yb2 0.0149(4) 0.0122(3) 0.0124(4) 0.000 -0.0001(5) 0.000
Yb3 0.0144(4) 0.0128(3) 0.0109(4) 0.000 0.0013(5) 0.000
O1 0.030(4) 0.029(4) 0.022(4) -0.009(3) 0.005(3) -0.006(3)
O2 0.025(4) 0.033(4) 0.022(4) -0.005(3) -0.003(3) -0.003(3)
O3 0.023(4) 0.023(4) 0.022(4) -0.005(3) -0.003(3) 0.008(3)
O4 0.018(4) 0.025(4) 0.022(4) -0.005(3) -0.002(3) 0.000(3)
O5 0.031(4) 0.022(4) 0.029(4) 0.004(3) 0.003(3) 0.007(3)
O6 0.024(4) 0.026(4) 0.030(4) 0.010(3) 0.000(4) -0.002(3)
O7 0.026(4) 0.034(4) 0.025(4) 0.009(3) -0.003(3) 0.004(3)
O8 0.035(4) 0.026(4) 0.007(4) 0.005(3) 0.005(3) -0.001(3)
O9 0.020(4) 0.018(4) 0.014(4) -0.007(3) -0.001(3) 0.002(3)
O10 0.019(4) 0.028(4) 0.020(4) -0.003(3) -0.002(3) 0.000(3)
O11 0.033(4) 0.031(4) 0.033(4) 0.000(4) 0.001(4) 0.005(4)
O12 0.031(4) 0.027(4) 0.017(4) -0.007(3) 0.001(3) -0.009(3)
N1 0.015(4) 0.015(4) 0.017(4) 0.000(3) 0.006(4) -0.003(3)
C1 0.024(5) 0.019(5) 0.019(5) -0.007(4) 0.003(4) -0.004(4)
C2 0.019(5) 0.019(4) 0.016(5) -0.001(4) 0.000(4) -0.003(4)
C3 0.016(5) 0.018(4) 0.022(5) 0.002(4) 0.002(4) 0.002(4)
C4 0.017(5) 0.019(4) 0.013(5) -0.002(4) -0.001(4) 0.006(4)
C5 0.028(5) 0.031(4) 0.025(5) -0.001(4) -0.004(4) 0.006(4)
C6 0.038(6) 0.036(5) 0.038(5) -0.004(4) -0.005(5) 0.006(4)
C7 0.028(5) 0.026(5) 0.024(5) -0.002(4) -0.001(4) 0.006(4)
C8 0.015(5) 0.021(5) 0.016(5) 0.000(4) 0.004(4) -0.001(4)
C9 0.014(5) 0.013(4) 0.014(5) -0.002(4) -0.004(4) 0.001(4)
C10 0.016(5) 0.012(5) 0.010(5) 0.003(4) 0.005(4) 0.001(4)
C11 0.014(5) 0.019(5) 0.012(5) 0.001(4) 0.000(4) 0.006(4)
C12 0.020(5) 0.023(5) 0.023(5) -0.001(4) 0.002(4) -0.003(4)
C13 0.025(5) 0.021(5) 0.026(5) 0.002(4) 0.005(4) 0.000(4)
C14 0.016(5) 0.011(5) 0.013(5) -0.003(4) 0.002(4) -0.002(4)
C15 0.016(5) 0.016(4) 0.014(5) 0.001(4) 0.001(4) -0.003(4)
C16 0.023(5) 0.017(5) 0.016(5) 0.004(4) 0.003(4) -0.003(4)
C17 0.017(5) 0.017(5) 0.021(5) 0.000(4) 0.003(4) 0.003(4)
C18 0.019(5) 0.019(4) 0.018(5) -0.006(4) -0.003(4) 0.000(4)
C19 0.041(6) 0.041(5) 0.039(6) -0.007(4) -0.003(5) 0.005(5)
C20 0.052(6) 0.053(6) 0.049(6) -0.006(4) -0.005(5) 0.007(5)
C21 0.047(6) 0.045(6) 0.041(6) -0.009(4) -0.005(4) 0.005(4)
C22 0.016(5) 0.016(4) 0.018(5) -0.003(4) -0.001(4) -0.003(4)
C23 0.017(5) 0.018(5) 0.020(5) -0.003(4) -0.003(4) 0.004(4)
C24 0.019(5) 0.018(5) 0.017(5) 0.001(4) 0.005(4) -0.003(4)
C25 0.031(5) 0.029(5) 0.038(6) 0.002(4) 0.002(4) -0.002(4)
C26 0.033(6) 0.035(5) 0.039(6) -0.007(4) 0.004(4) 0.005(4)
C27 0.032(5) 0.032(5) 0.036(5) -0.002(4) 0.003(4) 0.002(4)
C28 0.026(5) 0.024(5) 0.028(5) -0.004(4) 0.003(4) -0.001(4)
C29 0.023(5) 0.016(4) 0.015(5) 0.002(4) -0.004(4) -0.004(4)
C30 0.032(5) 0.023(4) 0.033(5) 0.000(4) 0.001(4) 0.001(4)

loop_
_atom_type_symbol
_atom_type_description
_atom_type_scat_dispersion_real
_atom_type_scat_dispersion_imag
_atom_type_scat_source
C C 0.0033 0.0016 'International Tables Vol C Tables 4.2.6.8 and 6.1.1.4'
H H 0.0000 0.0000 'International Tables Vol C Tables 4.2.6.8 and 6.1.1.4'
O O 0.0106 0.0060 'International Tables Vol C Tables 4.2.6.8 and 6.1.1.4'
N N 0.0061 0.0033 'International Tables Vol C Tables 4.2.6.8 and 6.1.1.4'
Yb Yb -0.3850 5.5486 'International Tables Vol C Tables 4.2.6.8 and 6.1.1.4'

loop_
_geom_angle_atom_site_label_1
_geom_angle_atom_site_label_2
_geom_angle_atom_site_label_3
_geom_angle
_geom_angle_site_symmetry_1
_geom_angle_site_symmetry_3
_geom_angle_publ_flag
O8 Yb1 O3 89.4(3) 6 . ?
O8 Yb1 O4 85.4(3) 6 8_456 ?
O3 Yb1 O4 167.9(3) . 8_456 ?
O8 Yb1 O7 155.5(3) 6 3 ?
O3 Yb1 O7 88.2(3) . 3 ?
O4 Yb1 O7 101.1(3) 8_456 3 ?
O8 Yb1 O11 124.0(3) 6 7 ?
O3 Yb1 O11 92.4(3) . 7 ?
O4 Yb1 O11 81.5(3) 8_456 7 ?
O7 Yb1 O11 80.5(3) 3 7 ?
O8 Yb1 O12 80.4(3) 6 2 ?
O3 Yb1 O12 101.2(3) . 2 ?
O4 Yb1 O12 88.7(3) 8_456 2 ?
O7 Yb1 O12 76.2(3) 3 2 ?
O11 Yb1 O12 152.4(3) 7 2 ?
O8 Yb1 O12 73.6(3) 6 7 ?
O3 Yb1 O12 84.2(3) . 7 ?
O4 Yb1 O12 83.8(3) 8_456 7 ?
O7 Yb1 O12 130.3(3) 3 7 ?
O11 Yb1 O12 51.0(3) 7 7 ?
O12 Yb1 O12 153.43(11) 2 7 ?
O8 Yb1 C24 98.9(4) 6 7 ?
O3 Yb1 C24 92.0(4) . 7 ?
O4 Yb1 C24 78.0(3) 8_456 7 ?
O7 Yb1 C24 105.5(4) 3 7 ?
O11 Yb1 C24 25.0(4) 7 7 ?
O12 Yb1 C24 166.7(3) 2 7 ?
O12 Yb1 C24 26.5(3) 7 7 ?
O8 Yb1 C16 144.2(3) 6 3 ?
O3 Yb1 C16 103.7(3) . 3 ?
O4 Yb1 C16 86.8(3) 8_456 3 ?
O7 Yb1 C16 18.1(3) 3 3 ?
O11 Yb1 C16 89.2(3) 7 3 ?
O12 Yb1 C16 64.4(3) 2 3 ?
O12 Yb1 C16 140.0(3) 7 3 ?
C24 Yb1 C16 113.5(3) 7 3 ?
O8 Yb1 Yb1 55.0(2) 6 8_556 ?
O3 Yb1 Yb1 64.7(2) . 8_556 ?
O4 Yb1 Yb1 103.4(2) 8_456 8_556 ?
O7 Yb1 Yb1 142.6(2) 3 8_556 ?
O11 Yb1 Yb1 75.8(3) 7 8_556 ?
O12 Yb1 Yb1 131.8(2) 2 8_556 ?
O12 Yb1 Yb1 29.13(18) 7 8_556 ?
C24 Yb1 Yb1 53.8(3) 7 8_556 ?
C16 Yb1 Yb1 160.1(2) 3 8_556 ?
O8 Yb1 Yb1 97.6(2) 6 8_456 ?
O3 Yb1 Yb1 131.3(2) . 8_456 ?
O4 Yb1 Yb1 60.5(2) 8_456 8_456 ?
O7 Yb1 Yb1 66.5(2) 3 8_456 ?
O11 Yb1 Yb1 121.1(2) 7 8_456 ?
O12 Yb1 Yb1 34.5(2) 2 8_456 ?
O12 Yb1 Yb1 144.00(19) 7 8_456 ?
C24 Yb1 Yb1 133.6(3) 7 8_456 ?
C16 Yb1 Yb1 48.9(2) 3 8_456 ?
Yb1 Yb1 Yb1 150.88(3) 8_556 8_456 ?
O1 Yb2 O1 148.9(4) . 3_655 ?
O1 Yb2 O9 99.6(3) . . ?
O1 Yb2 O9 91.1(3) 3_655 . ?
O1 Yb2 O9 91.1(3) . 3_655 ?
O1 Yb2 O9 99.6(3) 3_655 3_655 ?
O9 Yb2 O9 139.6(4) . 3_655 ?
O1 Yb2 O5 74.2(3) . 3_655 ?
O1 Yb2 O5 80.5(3) 3_655 3_655 ?
O9 Yb2 O5 145.5(3) . 3_655 ?
O9 Yb2 O5 75.0(3) 3_655 3_655 ?
O1 Yb2 O5 80.5(3) . . ?
O1 Yb2 O5 74.2(3) 3_655 . ?
O9 Yb2 O5 75.0(3) . . ?
O9 Yb2 O5 145.5(3) 3_655 . ?
O5 Yb2 O5 70.5(5) 3_655 . ?
O1 Yb2 N1 73.8(3) . 3_655 ?
O1 Yb2 N1 137.1(3) 3_655 3_655 ?
O9 Yb2 N1 69.8(3) . 3_655 ?
O9 Yb2 N1 76.2(3) 3_655 3_655 ?
O5 Yb2 N1 135.9(3) 3_655 3_655 ?
O5 Yb2 N1 131.5(3) . 3_655 ?
O1 Yb2 N1 137.1(3) . . ?
O1 Yb2 N1 73.8(3) 3_655 . ?
O9 Yb2 N1 76.2(3) . . ?
O9 Yb2 N1 69.8(3) 3_655 . ?
O5 Yb2 N1 131.5(3) 3_655 . ?
O5 Yb2 N1 135.9(3) . . ?
N1 Yb2 N1 64.6(4) 3_655 . ?
O6 Yb3 O6 100.2(5) 3 . ?
O6 Yb3 O10 160.3(3) 3 . ?
O6 Yb3 O10 87.8(3) . . ?
O6 Yb3 O10 87.8(3) 3 3 ?
O6 Yb3 O10 160.3(3) . 3 ?
O10 Yb3 O10 90.5(5) . 3 ?
O6 Yb3 O2 76.4(3) 3 . ?
O6 Yb3 O2 82.7(4) . . ?
O10 Yb3 O2 122.8(3) . . ?
O10 Yb3 O2 81.7(3) 3 . ?
O6 Yb3 O2 82.7(4) 3 3 ?
O6 Yb3 O2 76.4(3) . 3 ?
O10 Yb3 O2 81.7(3) . 3 ?
O10 Yb3 O2 122.8(3) 3 3 ?
O2 Yb3 O2 147.2(5) . 3 ?
O6 Yb3 O1 84.7(3) 3 3 ?
O6 Yb3 O1 121.8(3) . 3 ?
O10 Yb3 O1 75.8(3) . 3 ?
O10 Yb3 O1 76.6(3) 3 3 ?
O2 Yb3 O1 151.7(3) . 3 ?
O2 Yb3 O1 46.4(3) 3 3 ?
O6 Yb3 O1 121.8(3) 3 . ?
O6 Yb3 O1 84.7(3) . . ?
O10 Yb3 O1 76.6(3) . . ?
O10 Yb3 O1 75.8(3) 3 . ?
O2 Yb3 O1 46.4(3) . . ?
O2 Yb3 O1 151.7(3) 3 . ?
O1 Yb3 O1 140.5(3) 3 . ?
O6 Yb3 C1 97.7(4) 3 . ?
O6 Yb3 C1 85.0(4) . . ?
O10 Yb3 C1 100.9(3) . . ?
O10 Yb3 C1 76.1(3) 3 . ?
O2 Yb3 C1 22.3(3) . . ?
O2 Yb3 C1 161.1(4) 3 . ?
O1 Yb3 C1 152.5(3) 3 . ?
O1 Yb3 C1 24.3(3) . . ?
O6 Yb3 C1 85.0(4) 3 3 ?
O6 Yb3 C1 97.7(4) . 3 ?
O10 Yb3 C1 76.1(3) . 3 ?
O10 Yb3 C1 100.9(3) 3 3 ?
O2 Yb3 C1 161.1(4) . 3 ?
O2 Yb3 C1 22.3(3) 3 3 ?
O1 Yb3 C1 24.3(3) 3 3 ?
O1 Yb3 C1 152.5(3) . 3 ?
C1 Yb3 C1 175.9(5) . 3 ?
O6 Yb3 C9 17.7(3) 3 3 ?
O6 Yb3 C9 116.2(3) . 3 ?
O10 Yb3 C9 145.3(3) . 3 ?
O10 Yb3 C9 74.8(3) 3 3 ?
O2 Yb3 C9 86.7(3) . 3 ?
O2 Yb3 C9 80.4(3) 3 3 ?
O1 Yb3 C9 70.2(3) 3 3 ?
O1 Yb3 C9 127.4(3) . 3 ?
C1 Yb3 C9 105.6(3) . 3 ?
C1 Yb3 C9 76.1(3) 3 3 ?
O6 Yb3 C9 116.2(3) 3 . ?
O6 Yb3 C9 17.7(3) . . ?
O10 Yb3 C9 74.8(3) . . ?
O10 Yb3 C9 145.3(3) 3 . ?
O2 Yb3 C9 80.4(3) . . ?
O2 Yb3 C9 86.7(3) 3 . ?
O1 Yb3 C9 127.4(3) 3 . ?
O1 Yb3 C9 70.2(3) . . ?
C1 Yb3 C9 76.1(3) . . ?
C1 Yb3 C9 105.6(3) 3 . ?
C9 Yb3 C9 133.1(4) 3 . ?
C1 O1 Yb2 144.9(9) . . ?
C1 O1 Yb3 78.1(8) . . ?
Yb2 O1 Yb3 112.0(4) . . ?
C1 O2 Yb3 113.7(8) . . ?
C8 O3 Yb1 138.1(9) . . ?
C8 O4 Yb1 142.7(8) . 8_556 ?
C9 O5 Yb2 158.6(9) . . ?
C9 O6 Yb3 130.0(8) . . ?
C16 O7 Yb1 129.4(8) . 3 ?
C16 O8 Yb1 135.5(8) . 6_554 ?
C17 O9 Yb2 132.8(8) . . ?
C17 O10 Yb3 156.3(9) . . ?
C24 O11 Yb1 104.2(9) . 7_545 ?
C24 O12 Yb1 146.3(9) . 2_554 ?
C24 O12 Yb1 84.2(8) . 7_545 ?
Yb1 O12 Yb1 116.3(3) 2_554 7_545 ?
C29 N1 C25 117.5(11) . . ?
C29 N1 Yb2 119.5(8) . . ?
C25 N1 Yb2 122.6(9) . . ?
O2 C1 O1 121.2(13) . . ?
O2 C1 C2 117.6(12) . . ?
O1 C1 C2 121.2(13) . . ?
O2 C1 Yb3 44.1(7) . . ?
O1 C1 Yb3 77.6(8) . . ?
C2 C1 Yb3 159.9(9) . . ?
C7 C2 C3 119.9(13) . . ?
C7 C2 C1 121.3(12) . . ?
C3 C2 C1 118.9(12) . . ?
C4 C3 C2 120.9(12) . . ?
C4 C3 H3A 119.5 . . ?
C2 C3 H3A 119.5 . . ?
C5 C4 C3 118.7(12) . . ?
C5 C4 C8 121.7(12) . . ?
C3 C4 C8 119.4(12) . . ?
C4 C5 C6 121.5(14) . . ?
C4 C5 H5A 119.2 . . ?
C6 C5 H5A 119.2 . . ?
C7 C6 C5 119.0(14) . . ?
C7 C6 H6A 120.5 . . ?
C5 C6 H6A 120.5 . . ?
C6 C7 C2 119.7(13) . . ?
C6 C7 H7A 120.2 . . ?
C2 C7 H7A 120.2 . . ?
O4 C8 O3 127.0(12) . . ?
O4 C8 C4 116.5(11) . . ?
O3 C8 C4 116.5(12) . . ?
O5 C9 O6 125.8(12) . . ?
O5 C9 C10 117.6(12) . . ?
O6 C9 C10 116.6(11) . . ?
O5 C9 Yb3 93.6(8) . . ?
O6 C9 Yb3 32.3(6) . . ?
C10 C9 Yb3 148.5(8) . . ?
C11 C10 C15 117.0(12) . . ?
C11 C10 C9 122.0(13) . . ?
C15 C10 C9 121.0(11) . . ?
C12 C11 C10 124.0(13) . . ?
C12 C11 H11A 118.0 . . ?
C10 C11 H11A 118.0 . . ?
C11 C12 C13 118.2(12) . . ?
C11 C12 H12A 120.9 . . ?
C13 C12 H12A 120.9 . . ?
C14 C13 C12 119.4(13) . . ?
C14 C13 H13A 120.3 . . ?
C12 C13 H13A 120.3 . . ?
C13 C14 C15 121.8(13) . . ?
C13 C14 C16 118.0(11) . . ?
C15 C14 C16 120.2(11) . . ?
C14 C15 C10 119.5(11) . . ?
C14 C15 H15A 120.3 . . ?
C10 C15 H15A 120.3 . . ?
O8 C16 O7 123.4(12) . . ?
O8 C16 C14 119.9(11) . . ?
O7 C16 C14 116.7(11) . . ?
O8 C16 Yb1 91.7(7) . 3 ?
O7 C16 Yb1 32.6(6) . 3 ?
C14 C16 Yb1 147.8(8) . 3 ?
O9 C17 O10 124.0(13) . . ?
O9 C17 C18 118.6(12) . . ?
O10 C17 C18 117.3(12) . . ?
C23 C18 C19 119.8(13) . . ?
C23 C18 C17 119.5(12) . . ?
C19 C18 C17 120.7(12) . . ?
C18 C19 C20 121.3(14) . . ?
C18 C19 H19A 119.3 . . ?
C20 C19 H19A 119.3 . . ?
C19 C20 C21 119.4(17) . . ?
C19 C20 H20A 120.3 . . ?
C21 C20 H20A 120.3 . . ?
C22 C21 C20 117.9(15) . . ?
C22 C21 H21A 121.0 . . ?
C20 C21 H21A 121.0 . . ?
C23 C22 C21 120.4(12) . . ?
C23 C22 C24 120.7(12) . . ?
C21 C22 C24 118.7(13) . . ?
C18 C23 C22 121.0(13) . . ?
C18 C23 H23A 119.5 . . ?
C22 C23 H23A 119.5 . . ?
O11 C24 O12 118.4(12) . . ?
O11 C24 C22 119.1(12) . . ?
O12 C24 C22 122.4(12) . . ?
O11 C24 Yb1 50.8(7) . 7_545 ?
O12 C24 Yb1 69.4(7) . 7_545 ?
C22 C24 Yb1 165.5(9) . 7_545 ?
N1 C25 C26 123.1(14) . . ?
N1 C25 H25A 118.4 . . ?
C26 C25 H25A 118.4 . . ?
C27 C26 C25 118.3(15) . . ?
C27 C26 H26A 120.8 . . ?
C25 C26 H26A 120.8 . . ?
C26 C27 C28 121.3(14) . . ?
C26 C27 H27A 119.3 . . ?
C28 C27 H27A 119.3 . . ?
C29 C28 C27 115.7(12) . . ?
C29 C28 C30 120.9(11) . . ?
C27 C28 C30 123.4(12) . . ?
N1 C29 C28 123.8(11) . . ?
N1 C29 C29 118.0(7) . 3_655 ?
C28 C29 C29 118.2(7) . 3_655 ?
C30 C30 C28 120.7(7) 3_655 . ?
C30 C30 H30A 119.6 3_655 . ?
C28 C30 H30A 119.6 . . ?

loop_
_geom_bond_atom_site_label_1
_geom_bond_atom_site_label_2
_geom_bond_distance
_geom_bond_site_symmetry_2
_geom_bond_publ_flag
Yb1 O8 2.205(8) 6 ?
Yb1 O3 2.212(8) . ?
Yb1 O4 2.216(8) 8_456 ?
Yb1 O7 2.228(9) 3 ?
Yb1 O11 2.269(10) 7 ?
Yb1 O12 2.293(9) 2 ?
Yb1 O12 2.671(9) 7 ?
Yb1 C24 2.840(13) 7 ?
Yb1 C16 3.199(12) 3 ?
Yb1 Yb1 4.2227(11) 8_556 ?
Yb1 Yb1 4.2227(10) 8_456 ?
Yb2 O1 2.269(9) . ?
Yb2 O1 2.269(9) 3_655 ?
Yb2 O9 2.274(9) . ?
Yb2 O9 2.274(9) 3_655 ?
Yb2 O5 2.319(9) 3_655 ?
Yb2 O5 2.319(9) . ?
Yb2 N1 2.571(10) 3_655 ?
Yb2 N1 2.571(10) . ?
Yb3 O6 2.224(9) 3 ?
Yb3 O6 2.224(9) . ?
Yb3 O10 2.231(9) . ?
Yb3 O10 2.231(9) 3 ?
Yb3 O2 2.292(9) . ?
Yb3 O2 2.292(9) 3 ?
Yb3 O1 3.013(10) 3 ?
Yb3 O1 3.013(10) . ?
Yb3 C1 3.018(15) . ?
Yb3 C1 3.018(15) 3 ?
Yb3 C9 3.190(13) 3 ?
Yb3 C9 3.190(13) . ?
O1 C1 1.270(15) . ?
O2 C1 1.248(16) . ?
O3 C8 1.251(15) . ?
O4 C8 1.242(15) . ?
O4 Yb1 2.216(8) 8_556 ?
O5 C9 1.231(14) . ?
O6 C9 1.267(16) . ?
O7 C16 1.283(14) . ?
O7 Yb1 2.228(9) 3 ?
O8 C16 1.243(13) . ?
O8 Yb1 2.205(8) 6_554 ?
O9 C17 1.242(16) . ?
O10 C17 1.272(15) . ?
O11 C24 1.240(15) . ?
O11 Yb1 2.269(10) 7_545 ?
O12 C24 1.272(15) . ?
O12 Yb1 2.293(9) 2_554 ?
O12 Yb1 2.671(9) 7_545 ?
N1 C29 1.350(14) . ?
N1 C25 1.355(18) . ?
C1 C2 1.505(19) . ?
C2 C7 1.384(18) . ?
C2 C3 1.389(17) . ?
C3 C4 1.382(18) . ?
C3 H3A 0.9300 . ?
C4 C5 1.364(18) . ?
C4 C8 1.522(17) . ?
C5 C6 1.406(17) . ?
C5 H5A 0.9300 . ?
C6 C7 1.383(19) . ?
C6 H6A 0.9300 . ?
C7 H7A 0.9300 . ?
C9 C10 1.493(17) . ?
C10 C11 1.385(17) . ?
C10 C15 1.417(18) . ?
C11 C12 1.384(17) . ?
C11 H11A 0.9300 . ?
C12 C13 1.400(17) . ?
C12 H12A 0.9300 . ?
C13 C14 1.379(17) . ?
C13 H13A 0.9300 . ?
C14 C15 1.397(16) . ?
C14 C16 1.482(17) . ?
C15 H15A 0.9300 . ?
C16 Yb1 3.199(12) 3 ?
C17 C18 1.513(19) . ?
C18 C23 1.365(17) . ?
C18 C19 1.37(2) . ?
C19 C20 1.38(2) . ?
C19 H19A 0.9300 . ?
C20 C21 1.41(2) . ?
C20 H20A 0.9300 . ?
C21 C22 1.41(2) . ?
C21 H21A 0.9300 . ?
C22 C23 1.375(17) . ?
C22 C24 1.491(17) . ?
C23 H23A 0.9300 . ?
C24 Yb1 2.840(13) 7_545 ?
C25 C26 1.380(19) . ?
C25 H25A 0.9300 . ?
C26 C27 1.366(19) . ?
C26 H26A 0.9300 . ?
C27 C28 1.41(2) . ?
C27 H27A 0.9300 . ?
C28 C29 1.402(16) . ?
C28 C30 1.431(16) . ?
C29 C29 1.47(2) 3_655 ?
C30 C30 1.34(2) 3_655 ?
C30 H30A 0.9300 . ?

loop_
_geom_torsion_atom_site_label_1
_geom_torsion_atom_site_label_2
_geom_torsion_atom_site_label_3
_geom_torsion_atom_site_label_4
_geom_torsion
_geom_torsion_site_symmetry_1
_geom_torsion_site_symmetry_2
_geom_torsion_site_symmetry_3
_geom_torsion_site_symmetry_4
_geom_torsion_publ_flag
O1 Yb2 O1 C1 -26.2(16) 3_655 . . . ?
O9 Yb2 O1 C1 -134.7(16) . . . . ?
O9 Yb2 O1 C1 84.5(17) 3_655 . . . ?
O5 Yb2 O1 C1 10.5(16) 3_655 . . . ?
O5 Yb2 O1 C1 -61.8(16) . . . . ?
N1 Yb2 O1 C1 159.7(17) 3_655 . . . ?
N1 Yb2 O1 C1 145.4(15) . . . . ?
O1 Yb2 O1 Yb3 74.6(3) 3_655 . . . ?
O9 Yb2 O1 Yb3 -33.9(4) . . . . ?
O9 Yb2 O1 Yb3 -174.7(3) 3_655 . . . ?
O5 Yb2 O1 Yb3 111.2(4) 3_655 . . . ?
O5 Yb2 O1 Yb3 38.9(3) . . . . ?
N1 Yb2 O1 Yb3 -99.5(4) 3_655 . . . ?
N1 Yb2 O1 Yb3 -113.8(5) . . . . ?
O6 Yb3 O1 C1 -9.2(8) 3 . . . ?
O6 Yb3 O1 C1 89.5(8) . . . . ?
O10 Yb3 O1 C1 178.5(8) . . . . ?
O10 Yb3 O1 C1 -87.5(8) 3 . . . ?
O2 Yb3 O1 C1 4.5(7) . . . . ?
O2 Yb3 O1 C1 137.4(9) 3 . . . ?
O1 Yb3 O1 C1 -134.6(8) 3 . . . ?
C1 Yb3 O1 C1 -174.0(7) 3 . . . ?
C9 Yb3 O1 C1 -29.6(8) 3 . . . ?
C9 Yb3 O1 C1 100.1(8) . . . . ?
O6 Yb3 O1 Yb2 -153.9(4) 3 . . . ?
O6 Yb3 O1 Yb2 -55.2(4) . . . . ?
O10 Yb3 O1 Yb2 33.8(4) . . . . ?
O10 Yb3 O1 Yb2 127.8(4) 3 . . . ?
O2 Yb3 O1 Yb2 -140.2(5) . . . . ?
O2 Yb3 O1 Yb2 -7.3(8) 3 . . . ?
O1 Yb3 O1 Yb2 80.7(3) 3 . . . ?
C1 Yb3 O1 Yb2 -144.7(9) . . . . ?
C1 Yb3 O1 Yb2 41.3(9) 3 . . . ?
C9 Yb3 O1 Yb2 -174.4(3) 3 . . . ?
C9 Yb3 O1 Yb2 -44.7(4) . . . . ?
O6 Yb3 O2 C1 163.2(10) 3 . . . ?
O6 Yb3 O2 C1 -94.4(9) . . . . ?
O10 Yb3 O2 C1 -11.8(11) . . . . ?
O10 Yb3 O2 C1 73.4(9) 3 . . . ?
O2 Yb3 O2 C1 -144.9(9) 3 . . . ?
O1 Yb3 O2 C1 113.7(10) 3 . . . ?
O1 Yb3 O2 C1 -4.9(8) . . . . ?
C1 Yb3 O2 C1 172.9(8) 3 . . . ?
C9 Yb3 O2 C1 148.6(9) 3 . . . ?
C9 Yb3 O2 C1 -76.7(9) . . . . ?
O8 Yb1 O3 C8 -39.1(13) 6 . . . ?
O4 Yb1 O3 C8 25(2) 8_456 . . . ?
O7 Yb1 O3 C8 165.3(13) 3 . . . ?
O11 Yb1 O3 C8 84.9(13) 7 . . . ?
O12 Yb1 O3 C8 -119.2(13) 2 . . . ?
O12 Yb1 O3 C8 34.5(13) 7 . . . ?
C24 Yb1 O3 C8 59.8(13) 7 . . . ?
C16 Yb1 O3 C8 174.7(13) 3 . . . ?
Yb1 Yb1 O3 C8 11.9(12) 8_556 . . . ?
Yb1 Yb1 O3 C8 -138.7(12) 8_456 . . . ?
O1 Yb2 O5 C9 1(2) . . . . ?
O1 Yb2 O5 C9 -160(2) 3_655 . . . ?
O9 Yb2 O5 C9 104(2) . . . . ?
O9 Yb2 O5 C9 -77(3) 3_655 . . . ?
O5 Yb2 O5 C9 -75(2) 3_655 . . . ?
N1 Yb2 O5 C9 60(3) 3_655 . . . ?
N1 Yb2 O5 C9 155(2) . . . . ?
O6 Yb3 O6 C9 155.8(13) 3 . . . ?
O10 Yb3 O6 C9 -42.3(11) . . . . ?
O10 Yb3 O6 C9 43.0(18) 3 . . . ?
O2 Yb3 O6 C9 81.1(12) . . . . ?
O2 Yb3 O6 C9 -124.3(12) 3 . . . ?
O1 Yb3 O6 C9 -114.2(11) 3 . . . ?
O1 Yb3 O6 C9 34.4(11) . . . . ?
C1 Yb3 O6 C9 58.8(12) . . . . ?
C1 Yb3 O6 C9 -118.0(11) 3 . . . ?
C9 Yb3 O6 C9 163.8(9) 3 . . . ?
O1 Yb2 O9 C17 26.3(12) . . . . ?
O1 Yb2 O9 C17 -124.4(12) 3_655 . . . ?
O9 Yb2 O9 C17 129.4(12) 3_655 . . . ?
O5 Yb2 O9 C17 -49.7(14) 3_655 . . . ?
O5 Yb2 O9 C17 -51.1(12) . . . . ?
N1 Yb2 O9 C17 95.0(12) 3_655 . . . ?
N1 Yb2 O9 C17 162.6(12) . . . . ?
O6 Yb3 O10 C17 146(2) 3 . . . ?
O6 Yb3 O10 C17 31(2) . . . . ?
O10 Yb3 O10 C17 -129(2) 3 . . . ?
O2 Yb3 O10 C17 -49(2) . . . . ?
O2 Yb3 O10 C17 107(2) 3 . . . ?
O1 Yb3 O10 C17 155(2) 3 . . . ?
O1 Yb3 O10 C17 -54(2) . . . . ?
C1 Yb3 O10 C17 -53(2) . . . . ?
C1 Yb3 O10 C17 129(2) 3 . . . ?
C9 Yb3 O10 C17 167(2) 3 . . . ?
C9 Yb3 O10 C17 19(2) . . . . ?
O1 Yb2 N1 C29 13.1(12) . . . . ?
O1 Yb2 N1 C29 -171.4(10) 3_655 . . . ?
O9 Yb2 N1 C29 -76.1(9) . . . . ?
O9 Yb2 N1 C29 81.7(9) 3_655 . . . ?
O5 Yb2 N1 C29 127.8(9) 3_655 . . . ?
O5 Yb2 N1 C29 -126.4(9) . . . . ?
N1 Yb2 N1 C29 -2.1(7) 3_655 . . . ?
O1 Yb2 N1 C25 -160.0(10) . . . . ?
O1 Yb2 N1 C25 15.5(11) 3_655 . . . ?
O9 Yb2 N1 C25 110.8(11) . . . . ?
O9 Yb2 N1 C25 -91.4(11) 3_655 . . . ?
O5 Yb2 N1 C25 -45.4(12) 3_655 . . . ?
O5 Yb2 N1 C25 60.5(12) . . . . ?
N1 Yb2 N1 C25 -175.2(14) 3_655 . . . ?
Yb3 O2 C1 O1 9.9(16) . . . . ?
Yb3 O2 C1 C2 -169.6(9) . . . . ?
Yb2 O1 C1 O2 104.4(17) . . . . ?
Yb3 O1 C1 O2 -7.0(11) . . . . ?
Yb2 O1 C1 C2 -76(2) . . . . ?
Yb3 O1 C1 C2 172.5(12) . . . . ?
Yb2 O1 C1 Yb3 111.4(14) . . . . ?
O6 Yb3 C1 O2 -16.5(9) 3 . . . ?
O6 Yb3 C1 O2 83.2(9) . . . . ?
O10 Yb3 C1 O2 169.9(9) . . . . ?
O10 Yb3 C1 O2 -102.3(9) 3 . . . ?
O2 Yb3 C1 O2 73.6(18) 3 . . . ?
O1 Yb3 C1 O2 -109.8(10) 3 . . . ?
O1 Yb3 C1 O2 171.4(14) . . . . ?
C1 Yb3 C1 O2 -146.5(9) 3 . . . ?
C9 Yb3 C1 O2 -32.7(10) 3 . . . ?
C9 Yb3 C1 O2 98.7(9) . . . . ?
O6 Yb3 C1 O1 172.1(7) 3 . . . ?
O6 Yb3 C1 O1 -88.2(8) . . . . ?
O10 Yb3 C1 O1 -1.5(8) . . . . ?
O10 Yb3 C1 O1 86.3(7) 3 . . . ?
O2 Yb3 C1 O1 -171.4(14) . . . . ?
O2 Yb3 C1 O1 -97.8(12) 3 . . . ?
O1 Yb3 C1 O1 78.8(12) 3 . . . ?
C1 Yb3 C1 O1 42.1(7) 3 . . . ?
C9 Yb3 C1 O1 155.9(7) 3 . . . ?
C9 Yb3 C1 O1 -72.7(7) . . . . ?
O6 Yb3 C1 C2 11(3) 3 . . . ?
O6 Yb3 C1 C2 111(3) . . . . ?
O10 Yb3 C1 C2 -162(3) . . . . ?
O10 Yb3 C1 C2 -75(3) 3 . . . ?
O2 Yb3 C1 C2 28(2) . . . . ?
O2 Yb3 C1 C2 101(3) 3 . . . ?
O1 Yb3 C1 C2 -82(3) 3 . . . ?
O1 Yb3 C1 C2 -161(3) . . . . ?
C1 Yb3 C1 C2 -119(3) 3 . . . ?
C9 Yb3 C1 C2 -5(3) 3 . . . ?
C9 Yb3 C1 C2 126(3) . . . . ?
O2 C1 C2 C7 176.5(12) . . . . ?
O1 C1 C2 C7 -3(2) . . . . ?
Yb3 C1 C2 C7 155(2) . . . . ?
O2 C1 C2 C3 -4.7(18) . . . . ?
O1 C1 C2 C3 175.8(12) . . . . ?
Yb3 C1 C2 C3 -26(3) . . . . ?
C7 C2 C3 C4 6(2) . . . . ?
C1 C2 C3 C4 -172.8(12) . . . . ?
C2 C3 C4 C5 -4(2) . . . . ?
C2 C3 C4 C8 170.8(12) . . . . ?
C3 C4 C5 C6 -1(2) . . . . ?
C8 C4 C5 C6 -175.5(13) . . . . ?
C4 C5 C6 C7 4(2) . . . . ?
C5 C6 C7 C2 -2(2) . . . . ?
C3 C2 C7 C6 -3(2) . . . . ?
C1 C2 C7 C6 175.7(13) . . . . ?
Yb1 O4 C8 O3 -36(2) 8_556 . . . ?
Yb1 O4 C8 C4 146.8(10) 8_556 . . . ?
Yb1 O3 C8 O4 0(2) . . . . ?
Yb1 O3 C8 C4 177.4(8) . . . . ?
C5 C4 C8 O4 18.6(19) . . . . ?
C3 C4 C8 O4 -156.0(13) . . . . ?
C5 C4 C8 O3 -159.2(13) . . . . ?
C3 C4 C8 O3 26.2(18) . . . . ?
Yb2 O5 C9 O6 -33(3) . . . . ?
Yb2 O5 C9 C10 149.5(19) . . . . ?
Yb2 O5 C9 Yb3 -35(3) . . . . ?
Yb3 O6 C9 O5 -4(2) . . . . ?
Yb3 O6 C9 C10 173.5(8) . . . . ?
O6 Yb3 C9 O5 149.9(7) 3 . . . ?
O6 Yb3 C9 O5 176.6(17) . . . . ?
O10 Yb3 C9 O5 -47.6(8) . . . . ?
O10 Yb3 C9 O5 20.4(11) 3 . . . ?
O2 Yb3 C9 O5 80.3(8) . . . . ?
O2 Yb3 C9 O5 -129.9(8) 3 . . . ?
O1 Yb3 C9 O5 -105.9(8) 3 . . . ?
O1 Yb3 C9 O5 33.3(7) . . . . ?
C1 Yb3 C9 O5 58.0(8) . . . . ?
C1 Yb3 C9 O5 -118.1(8) 3 . . . ?
C9 Yb3 C9 O5 156.5(8) 3 . . . ?
O6 Yb3 C9 O6 -26.7(14) 3 . . . ?
O10 Yb3 C9 O6 135.8(12) . . . . ?
O10 Yb3 C9 O6 -156.2(11) 3 . . . ?
O2 Yb3 C9 O6 -96.3(12) . . . . ?
O2 Yb3 C9 O6 53.5(11) 3 . . . ?
O1 Yb3 C9 O6 77.5(12) 3 . . . ?
O1 Yb3 C9 O6 -143.3(12) . . . . ?
C1 Yb3 C9 O6 -118.6(12) . . . . ?
C1 Yb3 C9 O6 65.3(12) 3 . . . ?
C9 Yb3 C9 O6 -20.1(11) 3 . . . ?
O6 Yb3 C9 C10 -37.9(17) 3 . . . ?
O6 Yb3 C9 C10 -11.2(14) . . . . ?
O10 Yb3 C9 C10 124.6(17) . . . . ?
O10 Yb3 C9 C10 -167.4(15) 3 . . . ?
O2 Yb3 C9 C10 -107.5(17) . . . . ?
O2 Yb3 C9 C10 42.3(16) 3 . . . ?
O1 Yb3 C9 C10 66.3(17) 3 . . . ?
O1 Yb3 C9 C10 -154.5(17) . . . . ?
C1 Yb3 C9 C10 -129.8(17) . . . . ?
C1 Yb3 C9 C10 54.1(17) 3 . . . ?
C9 Yb3 C9 C10 -31.3(16) 3 . . . ?
O5 C9 C10 C11 -43.0(18) . . . . ?
O6 C9 C10 C11 139.2(13) . . . . ?
Yb3 C9 C10 C11 145.8(13) . . . . ?
O5 C9 C10 C15 135.5(13) . . . . ?
O6 C9 C10 C15 -42.4(18) . . . . ?
Yb3 C9 C10 C15 -36(2) . . . . ?
C15 C10 C11 C12 1.1(18) . . . . ?
C9 C10 C11 C12 179.6(12) . . . . ?
C10 C11 C12 C13 -3.7(19) . . . . ?
C11 C12 C13 C14 3.4(18) . . . . ?
C12 C13 C14 C15 -0.7(18) . . . . ?
C12 C13 C14 C16 -178.7(12) . . . . ?
C13 C14 C15 C10 -1.9(19) . . . . ?
C16 C14 C15 C10 176.1(11) . . . . ?
C11 C10 C15 C14 1.7(18) . . . . ?
C9 C10 C15 C14 -176.8(11) . . . . ?
Yb1 O8 C16 O7 -78.9(16) 6_554 . . . ?
Yb1 O8 C16 C14 102.6(13) 6_554 . . . ?
Yb1 O8 C16 Yb1 -70.9(10) 6_554 . . 3 ?
Yb1 O7 C16 O8 15.0(19) 3 . . . ?
Yb1 O7 C16 C14 -166.5(8) 3 . . . ?
C13 C14 C16 O8 11.2(17) . . . . ?
C15 C14 C16 O8 -166.9(11) . . . . ?
C13 C14 C16 O7 -167.4(11) . . . . ?
C15 C14 C16 O7 14.5(18) . . . . ?
C13 C14 C16 Yb1 178.9(11) . . . 3 ?
C15 C14 C16 Yb1 1(2) . . . 3 ?
Yb2 O9 C17 O10 -17(2) . . . . ?
Yb2 O9 C17 C18 167.1(8) . . . . ?
Yb3 O10 C17 O9 47(3) . . . . ?
Yb3 O10 C17 C18 -136.4(18) . . . . ?
O9 C17 C18 C23 26.4(19) . . . . ?
O10 C17 C18 C23 -150.1(12) . . . . ?
O9 C17 C18 C19 -156.7(14) . . . . ?
O10 C17 C18 C19 27(2) . . . . ?
C23 C18 C19 C20 -2(2) . . . . ?
C17 C18 C19 C20 -178.9(15) . . . . ?
C18 C19 C20 C21 0(3) . . . . ?
C19 C20 C21 C22 3(3) . . . . ?
C20 C21 C22 C23 -5(2) . . . . ?
C20 C21 C22 C24 179.6(14) . . . . ?
C19 C18 C23 C22 0(2) . . . . ?
C17 C18 C23 C22 177.4(12) . . . . ?
C21 C22 C23 C18 3(2) . . . . ?
C24 C22 C23 C18 178.6(12) . . . . ?
Yb1 O11 C24 O12 16.8(13) 7_545 . . . ?
Yb1 O11 C24 C22 -167.4(9) 7_545 . . . ?
Yb1 O12 C24 O11 116.8(15) 2_554 . . . ?
Yb1 O12 C24 O11 -13.8(11) 7_545 . . . ?
Yb1 O12 C24 C22 -59(2) 2_554 . . . ?
Yb1 O12 C24 C22 170.5(12) 7_545 . . . ?
Yb1 O12 C24 Yb1 130.6(14) 2_554 . . 7_545 ?
C23 C22 C24 O11 -3.5(19) . . . . ?
C21 C22 C24 O11 172.1(13) . . . . ?
C23 C22 C24 O12 172.2(12) . . . . ?
C21 C22 C24 O12 -12.2(19) . . . . ?
C23 C22 C24 Yb1 -46(4) . . . 7_545 ?
C21 C22 C24 Yb1 130(3) . . . 7_545 ?
C29 N1 C25 C26 0(2) . . . . ?
Yb2 N1 C25 C26 172.9(11) . . . . ?
N1 C25 C26 C27 -1(2) . . . . ?
C25 C26 C27 C28 4(2) . . . . ?
C26 C27 C28 C29 -6(2) . . . . ?
C26 C27 C28 C30 174.7(14) . . . . ?
C25 N1 C29 C28 -1.9(19) . . . . ?
Yb2 N1 C29 C28 -175.3(10) . . . . ?
C25 N1 C29 C29 179.3(14) . . . 3_655 ?
Yb2 N1 C29 C29 5.8(18) . . . 3_655 ?
C27 C28 C29 N1 5(2) . . . . ?
C30 C28 C29 N1 -175.8(12) . . . . ?
C27 C28 C29 C29 -176.2(14) . . . 3_655 ?
C30 C28 C29 C29 3(2) . . . 3_655 ?
C29 C28 C30 C30 2(2) . . . 3_655 ?
C27 C28 C30 C30 -178.6(16) . . . 3_655 ?
